data_4026484
loop_
_publ_author_name
'Jon P. Nietfeld'
'Ryan L. Schwiderski'
'Thomas P. Gonnella'
'Seth C. Rasmussen'

_publ_contact_author_address
;
Department of Chemistry and Biochemistry
North Dakota State University
NDSU Dept. 2735, P.O. Box 6050
Fargo, ND 58108-6050
;
_publ_contact_author_email seth.rasmussen@ndsu.edu
_publ_contact_author_fax '701 231-8831'
_publ_contact_author_name 'Seth C. Rasmussen'
_publ_contact_author_phone '701 231-8747'
_publ_section_title
;
 Structural Effects on the Electronic Properties of Extended Fused-Ring
 Thieno[3,4-b]pyrazine Analogues
;
_journal_name_full 'Journal of Organic Chemistry'
_journal_page_first 6383
_journal_page_last 6388
_journal_paper_doi 10.1021/jo200850w
_journal_volume 76
_journal_year 2011
_chemical_formula_moiety 'C16 H8 N2 S'
_chemical_formula_sum 'C16 H8 N2 S'
_chemical_formula_weight 260.31
_chemical_melting_point 150
_chemical_name_common Acenaphtho[1,2-b]thieno[3,4-e]pyrazine
_chemical_name_systematic
;
Acenaphtho[1,2-b]thieno[3,4-e]pyrazine
;
_space_group_IT_number 14
_symmetry_cell_setting monoclinic
_symmetry_space_group_name_Hall '-P 2ybc'
_symmetry_space_group_name_H-M 'P 1 21/c 1'
_atom_sites_solution_hydrogens geom
_atom_sites_solution_primary direct
_atom_sites_solution_secondary difmap
_audit_creation_method SHELXL-97
_cell_angle_alpha 90.00
_cell_angle_beta 92.939(3)
_cell_angle_gamma 90.00
_cell_formula_units_Z 4
_cell_length_a 3.8298(2)
_cell_length_b 12.6432(7)
_cell_length_c 23.0950(14)
_cell_measurement_reflns_used 6810
_cell_measurement_temperature 100(2)
_cell_measurement_theta_max 66.99
_cell_measurement_theta_min 3.83
_cell_volume 1116.81(11)
_computing_cell_refinement 'Bruker SAINT'
_computing_data_collection 'Bruker APEX2'
_computing_data_reduction 'Bruker SAINT'
_computing_molecular_graphics 'Bruker SHELXTL'
_computing_publication_material 'Bruker SHELXTL'
_computing_structure_refinement 'SHELXL-97 (Sheldrick, 2008)'
_computing_structure_solution 'SHELXS-97 (Sheldrick, 2008)'
_diffrn_ambient_temperature 100(2)
_diffrn_measured_fraction_theta_full 0.959
_diffrn_measured_fraction_theta_max 0.959
_diffrn_measurement_device_type 'Bruker APEX-II CCD'
_diffrn_measurement_method '\f and \w scans'
_diffrn_radiation_monochromator graphite
_diffrn_radiation_source 'fine-focus sealed tube'
_diffrn_radiation_type CuK\a
_diffrn_radiation_wavelength 1.54178
_diffrn_reflns_av_R_equivalents 0.0274
_diffrn_reflns_av_sigmaI/netI 0.0235
_diffrn_reflns_limit_h_max 4
_diffrn_reflns_limit_h_min -4
_diffrn_reflns_limit_k_max 14
_diffrn_reflns_limit_k_min -13
_diffrn_reflns_limit_l_max 26
_diffrn_reflns_limit_l_min -27
_diffrn_reflns_number 8480
_diffrn_reflns_theta_full 67.29
_diffrn_reflns_theta_max 67.29
_diffrn_reflns_theta_min 3.83
_exptl_absorpt_coefficient_mu 2.421
_exptl_absorpt_correction_T_max 0.7529
_exptl_absorpt_correction_T_min 0.6149
_exptl_absorpt_correction_type multi-scan
_exptl_absorpt_process_details 'Acta Cryst (1995). A51, 33-38'
_exptl_crystal_colour yellow
_exptl_crystal_density_diffrn 1.548
_exptl_crystal_description plate
_exptl_crystal_F_000 536
_exptl_crystal_size_max 0.30
_exptl_crystal_size_mid 0.12
_exptl_crystal_size_min 0.03
_refine_diff_density_max 0.351
_refine_diff_density_min -0.293
_refine_diff_density_rms 0.077
_refine_ls_extinction_method none
_refine_ls_goodness_of_fit_ref 1.168
_refine_ls_hydrogen_treatment constr
_refine_ls_matrix_type full
_refine_ls_number_parameters 172
_refine_ls_number_reflns 1937
_refine_ls_number_restraints 0
_refine_ls_restrained_S_all 1.168
_refine_ls_R_factor_all 0.0361
_refine_ls_R_factor_gt 0.0337
_refine_ls_shift/su_max 0.001
_refine_ls_shift/su_mean 0.000
_refine_ls_structure_factor_coef Fsqd
_refine_ls_weighting_details 'calc w=1/[\s^2^(Fo^2^)+(0.0653P)^2^+0.5416P] where P=(Fo^2^+2Fc^2^)/3'
_refine_ls_weighting_scheme calc
_refine_ls_wR_factor_gt 0.0986
_refine_ls_wR_factor_ref 0.1112
_reflns_number_gt 1879
_reflns_number_total 1937
_reflns_threshold_expression >2sigma(I)
_cod_data_source_file jo200850w_si_002.cif
_cod_data_source_block cu_rxs1_0m
_cod_database_code 4026484

loop_
_symmetry_equiv_pos_as_xyz
'x, y, z'
'-x, y+1/2, -z+1/2'
'-x, -y, -z'
'x, -y-1/2, z-1/2'

loop_
_atom_site_label
_atom_site_type_symbol
_atom_site_fract_x
_atom_site_fract_y
_atom_site_fract_z
_atom_site_U_iso_or_equiv
_atom_site_adp_type
_atom_site_occupancy
_atom_site_symmetry_multiplicity
_atom_site_calc_flag
_atom_site_refinement_flags
S1 S 0.20815(11) 0.64895(3) 1.133351(17) 0.0216(2) Uani 1 1 d .
N1 N 0.5798(4) 0.83022(12) 1.01490(6) 0.0190(3) Uani 1 1 d .
N2 N 0.3114(4) 0.62765(12) 0.96744(6) 0.0191(3) Uani 1 1 d .
C1 C 0.9346(4) 0.92574(15) 0.80202(8) 0.0217(4) Uani 1 1 d .
H1 H 1.0065 0.9496 0.7655 0.026 Uiso 1 1 calc R
C2 C 0.9818(5) 0.98931(14) 0.85018(8) 0.0227(4) Uani 1 1 d .
H2 H 1.0854 1.0569 0.8456 0.027 Uiso 1 1 calc R
C3 C 0.8838(4) 0.95915(14) 0.90611(8) 0.0213(4) Uani 1 1 d .
H3 H 0.9219 1.0049 0.9385 0.026 Uiso 1 1 calc R
C4 C 0.7318(4) 0.86161(14) 0.91205(8) 0.0183(4) Uani 1 1 d .
C5 C 0.5916(4) 0.80207(13) 0.96050(7) 0.0178(4) Uani 1 1 d .
C6 C 0.4304(4) 0.75328(14) 1.04870(7) 0.0184(4) Uani 1 1 d .
C7 C 0.3912(5) 0.76130(14) 1.10746(8) 0.0208(4) Uani 1 1 d .
H7 H 0.4570 0.8211 1.1304 0.025 Uiso 1 1 calc R
C8 C 0.7782(4) 0.82454(15) 0.80699(8) 0.0194(4) Uani 1 1 d .
C9 C 0.7089(4) 0.74892(14) 0.76239(8) 0.0211(4) Uani 1 1 d .
H9 H 0.7714 0.7639 0.7240 0.025 Uiso 1 1 calc R
C10 C 0.5516(5) 0.65395(14) 0.77454(8) 0.0213(4) Uani 1 1 d .
H10 H 0.5067 0.6049 0.7439 0.026 Uiso 1 1 calc R
C11 C 0.4545(5) 0.62674(15) 0.83103(7) 0.0196(4) Uani 1 1 d .
H11 H 0.3475 0.5606 0.8384 0.024 Uiso 1 1 calc R
C12 C 0.5193(4) 0.69870(14) 0.87493(7) 0.0182(4) Uani 1 1 d .
C13 C 0.4582(4) 0.70059(13) 0.93709(7) 0.0174(4) Uani 1 1 d .
C14 C 0.2996(5) 0.65403(14) 1.02560(8) 0.0190(4) Uani 1 1 d .
C15 C 0.1688(5) 0.58923(14) 1.06732(7) 0.0213(4) Uani 1 1 d .
H15 H 0.0708 0.5211 1.0602 0.026 Uiso 1 1 calc R
C16 C 0.6812(4) 0.79590(14) 0.86246(7) 0.0178(4) Uani 1 1 d .

loop_
_atom_site_aniso_label
_atom_site_aniso_U_11
_atom_site_aniso_U_22
_atom_site_aniso_U_33
_atom_site_aniso_U_23
_atom_site_aniso_U_13
_atom_site_aniso_U_12
S1 0.0259(3) 0.0215(3) 0.0177(3) -0.00004(15) 0.00423(19) -0.00047(16)
N1 0.0207(7) 0.0170(7) 0.0193(8) 0.0001(6) 0.0001(6) 0.0010(6)
N2 0.0218(7) 0.0183(8) 0.0174(7) -0.0003(6) 0.0016(6) -0.0001(6)
C1 0.0196(8) 0.0223(10) 0.0234(9) 0.0055(7) 0.0027(7) 0.0022(7)
C2 0.0205(9) 0.0176(9) 0.0302(10) 0.0044(7) 0.0025(7) -0.0003(7)
C3 0.0205(8) 0.0175(9) 0.0257(9) -0.0010(7) -0.0002(7) 0.0005(7)
C4 0.0169(8) 0.0178(9) 0.0200(9) 0.0018(6) -0.0003(7) 0.0026(6)
C5 0.0174(8) 0.0164(9) 0.0196(9) 0.0002(7) -0.0001(7) 0.0012(7)
C6 0.0182(8) 0.0177(9) 0.0191(8) 0.0005(6) -0.0003(7) 0.0020(6)
C7 0.0226(9) 0.0197(9) 0.0199(8) -0.0020(7) 0.0004(7) 0.0001(7)
C8 0.0161(8) 0.0218(9) 0.0204(9) 0.0030(7) 0.0005(7) 0.0037(7)
C9 0.0197(9) 0.0255(10) 0.0181(8) 0.0018(7) 0.0015(7) 0.0037(7)
C10 0.0222(9) 0.0234(10) 0.0181(9) -0.0027(6) 0.0000(7) 0.0024(7)
C11 0.0202(8) 0.0177(9) 0.0209(9) -0.0001(7) 0.0001(7) 0.0009(7)
C12 0.0172(8) 0.0178(9) 0.0196(9) 0.0018(7) 0.0001(6) 0.0023(7)
C13 0.0171(8) 0.0157(9) 0.0192(8) -0.0003(6) -0.0005(7) 0.0020(7)
C14 0.0203(9) 0.0181(9) 0.0186(9) -0.0009(6) 0.0019(7) 0.0022(7)
C15 0.0242(9) 0.0191(9) 0.0207(9) -0.0010(7) 0.0031(7) -0.0009(7)
C16 0.0164(8) 0.0171(9) 0.0198(9) 0.0009(6) -0.0007(6) 0.0023(7)

loop_
_atom_type_symbol
_atom_type_description
_atom_type_scat_dispersion_real
_atom_type_scat_dispersion_imag
_atom_type_scat_source
C C 0.0181 0.0091 'International Tables Vol C Tables 4.2.6.8 and 6.1.1.4'
H H 0.0000 0.0000 'International Tables Vol C Tables 4.2.6.8 and 6.1.1.4'
N N 0.0311 0.0180 'International Tables Vol C Tables 4.2.6.8 and 6.1.1.4'
S S 0.3331 0.5567 'International Tables Vol C Tables 4.2.6.8 and 6.1.1.4'

loop_
_geom_angle_atom_site_label_1
_geom_angle_atom_site_label_2
_geom_angle_atom_site_label_3
_geom_angle
C15 S1 C7 94.27(9)
C5 N1 C6 112.62(15)
C13 N2 C14 112.76(15)
C2 C1 C8 119.95(17)
C2 C1 H1 120.0
C8 C1 H1 120.0
C1 C2 C3 123.36(17)
C1 C2 H2 118.3
C3 C2 H2 118.3
C4 C3 C2 117.80(17)
C4 C3 H3 121.1
C2 C3 H3 121.1
C3 C4 C16 119.06(16)
C3 C4 C5 135.05(17)
C16 C4 C5 105.88(15)
N1 C5 C4 128.48(16)
N1 C5 C13 124.09(16)
C4 C5 C13 107.43(14)
C7 C6 N1 124.84(16)
C7 C6 C14 112.04(16)
N1 C6 C14 123.11(15)
C6 C7 S1 110.59(13)
C6 C7 H7 124.7
S1 C7 H7 124.7
C16 C8 C1 116.10(16)
C16 C8 C9 116.17(16)
C1 C8 C9 127.73(16)
C10 C9 C8 120.40(16)
C10 C9 H9 119.8
C8 C9 H9 119.8
C9 C10 C11 122.47(17)
C9 C10 H10 118.8
C11 C10 H10 118.8
C12 C11 C10 118.16(17)
C12 C11 H11 120.9
C10 C11 H11 120.9
C11 C12 C16 119.33(16)
C11 C12 C13 134.47(16)
C16 C12 C13 106.21(15)
N2 C13 C12 127.58(16)
N2 C13 C5 124.75(15)
C12 C13 C5 107.67(14)
C15 C14 N2 124.40(17)
C15 C14 C6 112.95(16)
N2 C14 C6 122.64(16)
C14 C15 S1 110.12(14)
C14 C15 H15 124.9
S1 C15 H15 124.9
C8 C16 C12 123.46(16)
C8 C16 C4 123.72(16)
C12 C16 C4 112.81(15)

loop_
_geom_bond_atom_site_label_1
_geom_bond_atom_site_label_2
_geom_bond_distance
S1 C15 1.7014(18)
S1 C7 1.7058(19)
N1 C5 1.309(2)
N1 C6 1.389(2)
N2 C13 1.303(2)
N2 C14 1.387(2)
C1 C2 1.376(3)
C1 C8 1.420(3)
C1 H1 0.9500
C2 C3 1.416(3)
C2 H2 0.9500
C3 C4 1.373(3)
C3 H3 0.9500
C4 C16 1.420(2)
C4 C5 1.473(2)
C5 C13 1.473(2)
C6 C7 1.377(2)
C6 C14 1.443(3)
C7 H7 0.9500
C8 C16 1.400(2)
C8 C9 1.420(3)
C9 C10 1.379(3)
C9 H9 0.9500
C10 C11 1.417(2)
C10 H10 0.9500
C11 C12 1.375(2)
C11 H11 0.9500
C12 C16 1.413(2)
C12 C13 1.467(2)
C14 C15 1.379(3)
C15 H15 0.9500
